data_8102280
loop_
_publ_author_name
'Tian-Xi Wang'
'Hong-Wei You'

_publ_section_title
;
 Crystal structure of tetraaqua-bis(3-(3-acrylato)pyridyl-N)cobalt(II),
 Co(H2O)4(C8H6O2N)2
;
_journal_issue 2
_journal_name_full 'Zeitschrift f\"ur Kristallographie - New Crystal Structures'
_journal_page_first 171
_journal_volume 223
_journal_year 2008
_chemical_formula_sum 'C16 H20 Co N2 O8'
_chemical_formula_weight 427.27
_space_group_IT_number 14
_symmetry_cell_setting monoclinic
_symmetry_space_group_name_Hall '-P 2yn'
_symmetry_space_group_name_H-M 'P 1 21/n 1'
_atom_sites_solution_hydrogens geom
_atom_sites_solution_primary direct
_atom_sites_solution_secondary difmap
_audit_creation_method SHELXL-97
_cell_angle_alpha 90.00
_cell_angle_beta 112.766(2)
_cell_angle_gamma 90.00
_cell_formula_units_Z 2
_cell_length_a 11.279(2)
_cell_length_b 7.0450(13)
_cell_length_c 12.060(2)
_cell_measurement_reflns_used 3816
_cell_measurement_temperature 291(2)
_cell_measurement_theta_max 28.21
_cell_measurement_theta_min 3.16
_cell_volume 883.6(3)
_computing_cell_refinement 'Bruker SMART'
_computing_data_collection 'Bruker SMART'
_computing_data_reduction 'Bruker SAINT'
_computing_molecular_graphics 'Bruker SHELXTL'
_computing_publication_material 'Bruker SHELXTL'
_computing_structure_refinement 'SHELXL-97 (Sheldrick, 1997)'
_computing_structure_solution 'SHELXS-97 (Sheldrick, 1990)'
_diffrn_ambient_temperature 291(2)
_diffrn_measured_fraction_theta_full 0.990
_diffrn_measured_fraction_theta_max 0.990
_diffrn_measurement_device_type 'CCD area detector'
_diffrn_measurement_method 'phi and omega scans'
_diffrn_radiation_monochromator graphite
_diffrn_radiation_source 'fine-focus sealed tube'
_diffrn_radiation_type MoK\a
_diffrn_radiation_wavelength 0.71073
_diffrn_reflns_av_R_equivalents 0.0148
_diffrn_reflns_av_sigmaI/netI 0.0145
_diffrn_reflns_limit_h_max 10
_diffrn_reflns_limit_h_min -13
_diffrn_reflns_limit_k_max 8
_diffrn_reflns_limit_k_min -8
_diffrn_reflns_limit_l_max 14
_diffrn_reflns_limit_l_min -14
_diffrn_reflns_number 5297
_diffrn_reflns_theta_full 25.50
_diffrn_reflns_theta_max 25.50
_diffrn_reflns_theta_min 3.16
_exptl_absorpt_coefficient_mu 1.020
_exptl_absorpt_correction_T_max 0.7978
_exptl_absorpt_correction_T_min 0.6354
_exptl_absorpt_correction_type multi-scan
_exptl_absorpt_process_details sadabs
_exptl_crystal_density_diffrn 1.606
_exptl_crystal_density_method 'not measured'
_exptl_crystal_F_000 442
_exptl_crystal_size_max 0.49
_exptl_crystal_size_mid 0.25
_exptl_crystal_size_min 0.23
_refine_diff_density_max 0.191
_refine_diff_density_min -0.376
_refine_diff_density_rms 0.065
_refine_ls_extinction_method none
_refine_ls_goodness_of_fit_ref 1.095
_refine_ls_hydrogen_treatment constr
_refine_ls_matrix_type full
_refine_ls_number_parameters 124
_refine_ls_number_reflns 1630
_refine_ls_number_restraints 0
_refine_ls_restrained_S_all 1.095
_refine_ls_R_factor_all 0.0249
_refine_ls_R_factor_gt 0.0231
_refine_ls_shift/su_max 0.000
_refine_ls_shift/su_mean 0.000
_refine_ls_structure_factor_coef Fsqd
_refine_ls_weighting_details 'calc w=1/[\s^2^(Fo^2^)+(0.0352P)^2^+0.3307P] where P=(Fo^2^+2Fc^2^)/3'
_refine_ls_weighting_scheme calc
_refine_ls_wR_factor_gt 0.0628
_refine_ls_wR_factor_ref 0.0643
_reflns_number_gt 1527
_reflns_number_total 1630
_reflns_threshold_expression >2sigma(I)
_cod_data_source_file 1267-2259.cff
_cod_data_source_block a
_cod_depositor_comments
;
The following automatic conversions were performed:
'_symmetry_cell_setting' value 'Monoclinic' changed to 'monoclinic'
according to '/home/saulius/struct/CIF-dictionaries/cif_core.dic'
dictionary named 'cif_core.dic' version 2.4.1 from 2010-06-29.

Automatic conversion script
Id: cif_fix_enum 1555 2011-01-17 13:19:09Z saulius 
;
_cod_original_sg_symbol_H-M P2(1)/n
_cod_database_code 8102280

loop_
_symmetry_equiv_pos_as_xyz
'x, y, z'
'-x+1/2, y+1/2, -z+1/2'
'-x, -y, -z'
'x-1/2, -y-1/2, z-1/2'

loop_
_atom_site_label
_atom_site_type_symbol
_atom_site_fract_x
_atom_site_fract_y
_atom_site_fract_z
_atom_site_U_iso_or_equiv
_atom_site_adp_type
_atom_site_occupancy
_atom_site_symmetry_multiplicity
_atom_site_calc_flag
_atom_site_refinement_flags
_atom_site_disorder_assembly
_atom_site_disorder_group
Co1 Co 0.5000 0.0000 0.0000 0.02004(11) Uani 1 2 d S . .
O1 O 0.61653(10) 0.24279(16) 0.04688(9) 0.0281(3) Uani 1 1 d . . .
H1W H 0.6056 0.3261 0.0908 0.042 Uiso 1 1 d R . .
H2W H 0.6947 0.2168 0.0699 0.042 Uiso 1 1 d R . .
O2 O 0.33938(10) 0.16421(16) -0.10581(10) 0.0283(3) Uani 1 1 d . . .
H3W H 0.3537 0.2680 -0.1304 0.042 Uiso 1 1 d R . .
H4W H 0.2789 0.1085 -0.1602 0.042 Uiso 1 1 d R . .
O3 O -0.13332(10) 0.15576(19) 0.11121(10) 0.0345(3) Uani 1 1 d . . .
O4 O -0.12904(11) 0.01396(15) 0.27839(11) 0.0281(3) Uani 1 1 d . . .
N1 N 0.44371(12) 0.05428(19) 0.15129(11) 0.0239(3) Uani 1 1 d . . .
C1 C 0.52980(15) 0.0762(2) 0.26465(14) 0.0254(3) Uani 1 1 d . . .
H1 H 0.6168 0.0674 0.2792 0.030 Uiso 1 1 calc R . .
C2 C 0.49448(15) 0.1111(2) 0.36078(14) 0.0283(3) Uani 1 1 d . . .
H2 H 0.5570 0.1270 0.4378 0.034 Uiso 1 1 calc R . .
C3 C 0.36543(15) 0.1223(2) 0.34135(14) 0.0270(3) Uani 1 1 d . . .
H3 H 0.3401 0.1453 0.4049 0.032 Uiso 1 1 calc R . .
C4 C 0.27375(14) 0.0983(2) 0.22451(13) 0.0234(3) Uani 1 1 d . . .
C5 C 0.31851(15) 0.0666(2) 0.13341(14) 0.0250(3) Uani 1 1 d . . .
H5 H 0.2580 0.0531 0.0553 0.030 Uiso 1 1 calc R . .
C6 C 0.13382(15) 0.1056(2) 0.19114(14) 0.0256(3) Uani 1 1 d . . .
H6 H 0.0842 0.1296 0.1106 0.031 Uiso 1 1 calc R . .
C7 C 0.06987(15) 0.0820(2) 0.26231(14) 0.0262(3) Uani 1 1 d . . .
H7 H 0.1152 0.0632 0.3443 0.031 Uiso 1 1 calc R . .
C8 C -0.07365(15) 0.0853(2) 0.21267(13) 0.0242(3) Uani 1 1 d . . .

loop_
_atom_site_aniso_label
_atom_site_aniso_U_11
_atom_site_aniso_U_22
_atom_site_aniso_U_33
_atom_site_aniso_U_23
_atom_site_aniso_U_13
_atom_site_aniso_U_12
Co1 0.01570(18) 0.02434(18) 0.02138(17) -0.00043(10) 0.00859(12) -0.00015(10)
O1 0.0215(6) 0.0311(6) 0.0324(6) -0.0052(5) 0.0112(5) -0.0023(5)
O2 0.0218(6) 0.0295(6) 0.0317(6) 0.0062(5) 0.0083(5) -0.0011(5)
O3 0.0223(6) 0.0481(7) 0.0323(6) 0.0058(5) 0.0098(5) -0.0001(5)
O4 0.0242(6) 0.0306(6) 0.0345(6) 0.0002(4) 0.0169(5) -0.0024(4)
N1 0.0197(7) 0.0281(6) 0.0262(6) -0.0013(5) 0.0115(5) -0.0015(5)
C1 0.0193(8) 0.0282(8) 0.0281(8) 0.0004(6) 0.0086(6) -0.0004(6)
C2 0.0254(8) 0.0335(9) 0.0227(7) -0.0006(6) 0.0056(6) -0.0002(7)
C3 0.0292(9) 0.0303(8) 0.0251(8) -0.0005(6) 0.0144(7) 0.0009(7)
C4 0.0219(8) 0.0234(7) 0.0277(8) 0.0003(6) 0.0129(6) 0.0000(6)
C5 0.0211(8) 0.0313(8) 0.0229(7) -0.0015(6) 0.0089(6) -0.0020(6)
C6 0.0218(8) 0.0293(8) 0.0260(7) -0.0010(6) 0.0095(6) 0.0005(6)
C7 0.0216(8) 0.0322(8) 0.0254(7) -0.0024(6) 0.0097(6) -0.0004(6)
C8 0.0234(8) 0.0230(8) 0.0288(8) -0.0068(6) 0.0130(6) -0.0011(6)

loop_
_atom_type_symbol
_atom_type_description
_atom_type_scat_dispersion_real
_atom_type_scat_dispersion_imag
_atom_type_scat_source
C C 0.0033 0.0016 'International Tables Vol C Tables 4.2.6.8 and 6.1.1.4'
H H 0.0000 0.0000 'International Tables Vol C Tables 4.2.6.8 and 6.1.1.4'
N N 0.0061 0.0033 'International Tables Vol C Tables 4.2.6.8 and 6.1.1.4'
O O 0.0106 0.0060 'International Tables Vol C Tables 4.2.6.8 and 6.1.1.4'
Co Co 0.3494 0.9721 'International Tables Vol C Tables 4.2.6.8 and 6.1.1.4'

loop_
_geom_angle_atom_site_label_1
_geom_angle_atom_site_label_2
_geom_angle_atom_site_label_3
_geom_angle
_geom_angle_site_symmetry_1
_geom_angle_site_symmetry_3
_geom_angle_publ_flag
O1 Co1 O1 180.0 . 3_655 ?
O1 Co1 O2 88.99(4) . 3_655 ?
O1 Co1 O2 91.01(4) 3_655 3_655 ?
O1 Co1 O2 91.01(4) . . ?
O1 Co1 O2 88.99(4) 3_655 . ?
O2 Co1 O2 180.0 3_655 . ?
O1 Co1 N1 89.22(5) . . ?
O1 Co1 N1 90.78(5) 3_655 . ?
O2 Co1 N1 92.85(5) 3_655 . ?
O2 Co1 N1 87.15(5) . . ?
O1 Co1 N1 90.78(5) . 3_655 ?
O1 Co1 N1 89.22(5) 3_655 3_655 ?
O2 Co1 N1 87.15(5) 3_655 3_655 ?
O2 Co1 N1 92.85(5) . 3_655 ?
N1 Co1 N1 180.0 . 3_655 ?
Co1 O1 H1W 121.1 . . ?
Co1 O1 H2W 112.4 . . ?
H1W O1 H2W 109.9 . . ?
Co1 O2 H3W 117.4 . . ?
Co1 O2 H4W 117.6 . . ?
H3W O2 H4W 110.2 . . ?
C1 N1 C5 117.09(13) . . ?
C1 N1 Co1 122.70(10) . . ?
C5 N1 Co1 120.21(10) . . ?
N1 C1 C2 122.86(14) . . ?
N1 C1 H1 118.6 . . ?
C2 C1 H1 118.6 . . ?
C3 C2 C1 119.49(14) . . ?
C3 C2 H2 120.3 . . ?
C1 C2 H2 120.3 . . ?
C2 C3 C4 118.87(14) . . ?
C2 C3 H3 120.6 . . ?
C4 C3 H3 120.6 . . ?
C5 C4 C3 117.49(14) . . ?
C5 C4 C6 117.89(14) . . ?
C3 C4 C6 124.62(14) . . ?
N1 C5 C4 124.18(14) . . ?
N1 C5 H5 117.9 . . ?
C4 C5 H5 117.9 . . ?
C7 C6 C4 127.76(15) . . ?
C7 C6 H6 116.1 . . ?
C4 C6 H6 116.1 . . ?
C6 C7 C8 120.98(14) . . ?
C6 C7 H7 119.5 . . ?
C8 C7 H7 119.5 . . ?
O3 C8 O4 123.58(14) . . ?
O3 C8 C7 119.25(14) . . ?
O4 C8 C7 117.17(14) . . ?

loop_
_geom_bond_atom_site_label_1
_geom_bond_atom_site_label_2
_geom_bond_distance
_geom_bond_site_symmetry_2
_geom_bond_publ_flag
Co1 O1 2.0970(11) . ?
Co1 O1 2.0970(11) 3_655 ?
Co1 O2 2.1117(11) 3_655 ?
Co1 O2 2.1118(11) . ?
Co1 N1 2.1851(13) . ?
Co1 N1 2.1851(13) 3_655 ?
O1 H1W 0.8312 . ?
O1 H2W 0.8353 . ?
O2 H3W 0.8285 . ?
O2 H4W 0.8386 . ?
O3 C8 1.2488(19) . ?
O4 C8 1.2861(19) . ?
N1 C1 1.3447(19) . ?
N1 C5 1.346(2) . ?
C1 C2 1.386(2) . ?
C1 H1 0.9300 . ?
C2 C3 1.384(2) . ?
C2 H2 0.9300 . ?
C3 C4 1.398(2) . ?
C3 H3 0.9300 . ?
C4 C5 1.393(2) . ?
C4 C6 1.471(2) . ?
C5 H5 0.9300 . ?
C6 C7 1.328(2) . ?
C6 H6 0.9300 . ?
C7 C8 1.493(2) . ?
C7 H7 0.9300 . ?

loop_
_geom_hbond_atom_site_label_D
_geom_hbond_atom_site_label_H
_geom_hbond_atom_site_label_A
_geom_hbond_distance_DH
_geom_hbond_distance_HA
_geom_hbond_distance_DA
_geom_hbond_angle_DHA
_geom_hbond_site_symmetry_A
O2 H4W O4 0.84 1.94 2.7774(17) 174.8 3
O2 H3W O4 0.83 1.94 2.7572(16) 167.8 4_665
O1 H2W O3 0.84 1.86 2.6914(16) 176.4 1_655
O1 H1W O4 0.83 2.00 2.8070(16) 164.7 2

loop_
_geom_torsion_atom_site_label_1
_geom_torsion_atom_site_label_2
_geom_torsion_atom_site_label_3
_geom_torsion_atom_site_label_4
_geom_torsion
_geom_torsion_site_symmetry_1
_geom_torsion_site_symmetry_2
_geom_torsion_site_symmetry_3
_geom_torsion_site_symmetry_4
_geom_torsion_publ_flag
O1 Co1 N1 C1 -54.31(13) . . . . ?
O1 Co1 N1 C1 125.69(13) 3_655 . . . ?
O2 Co1 N1 C1 34.64(13) 3_655 . . . ?
O2 Co1 N1 C1 -145.36(13) . . . . ?
N1 Co1 N1 C1 -156(5) 3_655 . . . ?
O1 Co1 N1 C5 125.89(12) . . . . ?
O1 Co1 N1 C5 -54.11(12) 3_655 . . . ?
O2 Co1 N1 C5 -145.16(12) 3_655 . . . ?
O2 Co1 N1 C5 34.83(12) . . . . ?
N1 Co1 N1 C5 24(5) 3_655 . . . ?
C5 N1 C1 C2 -0.4(2) . . . . ?
Co1 N1 C1 C2 179.81(12) . . . . ?
N1 C1 C2 C3 0.8(3) . . . . ?
C1 C2 C3 C4 -0.2(2) . . . . ?
C2 C3 C4 C5 -0.8(2) . . . . ?
C2 C3 C4 C6 179.70(15) . . . . ?
C1 N1 C5 C4 -0.7(2) . . . . ?
Co1 N1 C5 C4 179.12(12) . . . . ?
C3 C4 C5 N1 1.3(2) . . . . ?
C6 C4 C5 N1 -179.17(15) . . . . ?
C5 C4 C6 C7 159.94(16) . . . . ?
C3 C4 C6 C7 -20.6(3) . . . . ?
C4 C6 C7 C8 -177.20(15) . . . . ?
C6 C7 C8 O3 -17.6(2) . . . . ?
C6 C7 C8 O4 162.37(15) . . . . ?
